data_4084276
loop_
_publ_author_name
'Krabbe, Stefan'
'Wagner, Michael'
'L\"ow, Christian'
'Dietz, Christina'
'Sch\"urmann, Markus'
'Hoffmann, Alexander'
'Herres-Pawlis, Sonja'
'Lutter, Michael'
'Jurkschat, Klaus'

_publ_section_title
;
 Syntheses and Molecular Structures of [RSn{W(CO)3Cp}2][W(CO)3Cp],
 [RSn{W(CO)3Cp}Cl2], and [RSn{W(CO)3Cp}Cr(CO)5] (R =
 [4-t-Bu-2,6-{P(O)(OR&#x2032;)2}2C6H2], R&#x2032; = Et,i-Pr).
 Autoionization Induced by Intramolecular P&#x2550;O\\rightarrow Sn
 Coordination
;
_journal_issue 17
_journal_name_full Organometallics
_journal_page_first 4433
_journal_paper_doi 10.1021/om500649d
_journal_volume 33
_journal_year 2014
_chemical_formula_moiety 'C38 H49 O12 P2 Sn W2, C8 H5 O3 W, 0.5(C7 H8)'
_chemical_formula_sum 'C49.5 H58 O15 P2 Sn W3'
_chemical_formula_weight 1625.14
_chemical_name_systematic
; 
 ? 
;
_space_group_IT_number 2
_symmetry_cell_setting triclinic
_symmetry_space_group_name_Hall '-P 1'
_symmetry_space_group_name_H-M 'P -1'
_atom_sites_solution_hydrogens geom
_atom_sites_solution_primary direct
_atom_sites_solution_secondary difmap
_audit_creation_method SHELXL-97
_cell_angle_alpha 97.518(5)
_cell_angle_beta 97.034(5)
_cell_angle_gamma 94.070(5)
_cell_formula_units_Z 2
_cell_length_a 11.1707(6)
_cell_length_b 15.8064(9)
_cell_length_c 16.0709(9)
_cell_measurement_reflns_used 6079
_cell_measurement_temperature 173(2)
_cell_measurement_theta_max 27.1470
_cell_measurement_theta_min 2.5600
_cell_volume 2781.1(3)
_computing_cell_refinement 'CrysAlisPro, Agilent Technologies, Version 1.171.33.55''
_computing_data_collection 'CrysAlisPro, Agilent Technologies, Version 1.171.33.55''
_computing_data_reduction 'CrysAlisPro, Agilent Technologies, Version 1.171.33.55''
_computing_molecular_graphics 'SHELXP-97 (Sheldrick, 1997)'
_computing_publication_material 'enCIFer Version 1.4'
_computing_structure_refinement 'SHELXL-97 (Sheldrick, 1997)'
_computing_structure_solution 'SHELXS-97 (Sheldrick, 1990)'
_diffrn_ambient_temperature 173(2)
_diffrn_measured_fraction_theta_full 1.000
_diffrn_measured_fraction_theta_max 1.000
_diffrn_measurement_device_type 'XcaliburS, Sapphire3'
_diffrn_measurement_method '\w und \y scan'
_diffrn_radiation_monochromator graphite
_diffrn_radiation_source 'Enhance (Mo) X-ray Source'
_diffrn_radiation_type MoK\a
_diffrn_radiation_wavelength 0.71073
_diffrn_reflns_av_R_equivalents 0.0756
_diffrn_reflns_av_sigmaI/netI 0.0907
_diffrn_reflns_limit_h_max 13
_diffrn_reflns_limit_h_min -13
_diffrn_reflns_limit_k_max 19
_diffrn_reflns_limit_k_min -19
_diffrn_reflns_limit_l_max 19
_diffrn_reflns_limit_l_min -19
_diffrn_reflns_number 36360
_diffrn_reflns_theta_full 25.50
_diffrn_reflns_theta_max 25.50
_diffrn_reflns_theta_min 2.10
_exptl_absorpt_coefficient_mu 6.747
_exptl_absorpt_correction_T_max 1.00000
_exptl_absorpt_correction_T_min 0.84141
_exptl_absorpt_correction_type multi-scan
_exptl_absorpt_process_details
;
CrysAlisPro, Agilent Technologies,
Version 1.171.36.28 (release 01-02-2013 CrysAlis171 .NET)
(compiled Feb  1 2013,16:14:44)
Empirical absorption correction using spherical harmonics,
 implemented in SCALE3 ABSPACK scaling algorithm.
;
_exptl_crystal_colour orange
_exptl_crystal_density_diffrn 1.941
_exptl_crystal_density_method 'not measured'
_exptl_crystal_description column
_exptl_crystal_F_000 1554
_exptl_crystal_size_max 0.16
_exptl_crystal_size_mid 0.06
_exptl_crystal_size_min 0.03
_refine_diff_density_max 1.206
_refine_diff_density_min -1.879
_refine_diff_density_rms 0.199
_refine_ls_extinction_method none
_refine_ls_goodness_of_fit_ref 0.813
_refine_ls_hydrogen_treatment constr
_refine_ls_matrix_type full
_refine_ls_number_parameters 556
_refine_ls_number_reflns 10365
_refine_ls_number_restraints 0
_refine_ls_restrained_S_all 0.813
_refine_ls_R_factor_all 0.0798
_refine_ls_R_factor_gt 0.0454
_refine_ls_shift/su_max 0.000
_refine_ls_shift/su_mean 0.000
_refine_ls_structure_factor_coef Fsqd
_refine_ls_weighting_details 'calc w=1/[\s^2^(Fo^2^)+(0.0821P)^2^+0.0000P] where P=(Fo^2^+2Fc^2^)/3'
_refine_ls_weighting_scheme calc
_refine_ls_wR_factor_gt 0.1066
_refine_ls_wR_factor_ref 0.1233
_reflns_number_gt 7361
_reflns_number_total 10365
_reflns_threshold_expression >2sigma(I)
_cod_data_source_file om500649d_si_001.cif
_cod_data_source_block compound2*0.5toluene
_cod_original_formula_sum 'C49.50 H58 O15 P2 Sn W3'
_cod_database_code 4084276

loop_
_symmetry_equiv_pos_as_xyz
'x, y, z'
'-x, -y, -z'

loop_
_atom_site_label
_atom_site_type_symbol
_atom_site_fract_x
_atom_site_fract_y
_atom_site_fract_z
_atom_site_U_iso_or_equiv
_atom_site_adp_type
_atom_site_occupancy
_atom_site_symmetry_multiplicity
_atom_site_calc_flag
_atom_site_refinement_flags
_atom_site_disorder_assembly
_atom_site_disorder_group
W1 W 0.28093(3) 0.17996(2) 0.05114(2) 0.01850(11) Uani 1 1 d . . .
W2 W 0.38987(3) 0.45995(3) 0.24979(3) 0.02204(11) Uani 1 1 d . . .
W3 W 0.00142(4) 0.24249(3) 0.74927(3) 0.02738(12) Uani 1 1 d . . .
Sn1 Sn 0.42809(5) 0.28908(4) 0.18660(4) 0.01528(15) Uani 1 1 d . . .
P1 P 0.7049(2) 0.30224(16) 0.12938(14) 0.0167(5) Uani 1 1 d . . .
O1 O 0.5811(5) 0.3308(4) 0.1071(3) 0.0161(13) Uani 1 1 d . . .
O1' O 0.7532(6) 0.2501(4) 0.0533(4) 0.0251(15) Uani 1 1 d . . .
O1'' O 0.8098(6) 0.3746(4) 0.1615(4) 0.0251(16) Uani 1 1 d . . .
P2 P 0.4398(2) 0.18955(17) 0.35692(15) 0.0214(6) Uani 1 1 d . . .
O2 O 0.3466(5) 0.2121(4) 0.2903(4) 0.0207(15) Uani 1 1 d . . .
O2' O 0.4104(6) 0.1011(4) 0.3869(4) 0.0288(17) Uani 1 1 d . . .
O2'' O 0.4615(6) 0.2531(5) 0.4417(4) 0.0311(17) Uani 1 1 d . . .
C1 C 0.5877(8) 0.2360(5) 0.2486(5) 0.0126(18) Uani 1 1 d . . .
C2 C 0.7000(8) 0.2429(6) 0.2151(5) 0.016(2) Uani 1 1 d . . .
C3 C 0.7998(9) 0.2076(6) 0.2517(6) 0.022(2) Uani 1 1 d . . .
H3 H 0.8727 0.2133 0.2296 0.026 Uiso 1 1 calc R . .
C4 C 0.7934(8) 0.1634(6) 0.3215(5) 0.018(2) Uani 1 1 d . . .
C5 C 0.6831(8) 0.1591(6) 0.3547(5) 0.019(2) Uani 1 1 d . . .
H5 H 0.6768 0.1315 0.4018 0.023 Uiso 1 1 calc R . .
C6 C 0.5831(8) 0.1950(6) 0.3187(5) 0.016(2) Uani 1 1 d . . .
C7 C 0.9055(9) 0.1213(7) 0.3578(6) 0.026(2) Uani 1 1 d . . .
C8 C 1.0150(9) 0.1865(7) 0.3791(7) 0.036(3) Uani 1 1 d . . .
H8A H 0.9962 0.2345 0.4169 0.054 Uiso 1 1 calc R . .
H8B H 1.0360 0.2057 0.3281 0.054 Uiso 1 1 calc R . .
H8C H 1.0820 0.1606 0.4058 0.054 Uiso 1 1 calc R . .
C9 C 0.9316(11) 0.0494(8) 0.2891(7) 0.046(3) Uani 1 1 d . . .
H9A H 0.9975 0.0196 0.3114 0.068 Uiso 1 1 calc R . .
H9B H 0.9526 0.0741 0.2407 0.068 Uiso 1 1 calc R . .
H9C H 0.8607 0.0099 0.2725 0.068 Uiso 1 1 calc R . .
C10 C 0.8841(10) 0.0820(8) 0.4360(7) 0.044(3) Uani 1 1 d . . .
H10A H 0.8609 0.1249 0.4775 0.066 Uiso 1 1 calc R . .
H10B H 0.9571 0.0599 0.4587 0.066 Uiso 1 1 calc R . .
H10C H 0.8207 0.0363 0.4214 0.066 Uiso 1 1 calc R . .
C11 C 0.6705(9) 0.1922(6) -0.0114(6) 0.030(2) Uani 1 1 d . . .
H11 H 0.5907 0.1855 0.0076 0.036 Uiso 1 1 calc R . .
C12 C 0.7217(12) 0.1071(8) -0.0224(9) 0.058(4) Uani 1 1 d . . .
H12A H 0.8030 0.1146 -0.0356 0.087 Uiso 1 1 calc R . .
H12B H 0.6728 0.0698 -0.0678 0.087 Uiso 1 1 calc R . .
H12C H 0.7221 0.0823 0.0290 0.087 Uiso 1 1 calc R . .
C13 C 0.6602(11) 0.2348(8) -0.0911(6) 0.044(3) Uani 1 1 d . . .
H13A H 0.6337 0.2910 -0.0787 0.066 Uiso 1 1 calc R . .
H13B H 0.6026 0.2011 -0.1341 0.066 Uiso 1 1 calc R . .
H13C H 0.7378 0.2394 -0.1109 0.066 Uiso 1 1 calc R . .
C14 C 0.8586(9) 0.4317(6) 0.1059(6) 0.024(2) Uani 1 1 d . . .
H14 H 0.8604 0.3991 0.0499 0.029 Uiso 1 1 calc R . .
C15 C 0.7819(9) 0.5045(7) 0.0972(7) 0.038(3) Uani 1 1 d . . .
H15A H 0.7034 0.4830 0.0677 0.057 Uiso 1 1 calc R . .
H15B H 0.8195 0.5442 0.0659 0.057 Uiso 1 1 calc R . .
H15C H 0.7733 0.5330 0.1524 0.057 Uiso 1 1 calc R . .
C16 C 0.9864(10) 0.4603(7) 0.1467(8) 0.045(3) Uani 1 1 d . . .
H16A H 0.9859 0.4832 0.2050 0.067 Uiso 1 1 calc R . .
H16B H 1.0203 0.5036 0.1176 0.067 Uiso 1 1 calc R . .
H16C H 1.0345 0.4123 0.1435 0.067 Uiso 1 1 calc R . .
C21 C 0.3700(10) 0.2581(8) 0.5028(6) 0.039(3) Uani 1 1 d . . .
H21 H 0.3004 0.2163 0.4816 0.046 Uiso 1 1 calc R . .
C22 C 0.4345(12) 0.2360(12) 0.5836(7) 0.079(6) Uani 1 1 d . . .
H22A H 0.4569 0.1784 0.5743 0.119 Uiso 1 1 calc R . .
H22B H 0.3818 0.2409 0.6266 0.119 Uiso 1 1 calc R . .
H22C H 0.5059 0.2747 0.6015 0.119 Uiso 1 1 calc R . .
C23 C 0.3307(14) 0.3470(10) 0.5091(9) 0.076(5) Uani 1 1 d . . .
H23A H 0.4007 0.3877 0.5186 0.114 Uiso 1 1 calc R . .
H23B H 0.2843 0.3565 0.5555 0.114 Uiso 1 1 calc R . .
H23C H 0.2818 0.3539 0.4574 0.114 Uiso 1 1 calc R . .
C24 C 0.3470(12) 0.0247(7) 0.3349(7) 0.041(3) Uani 1 1 d . . .
H24 H 0.2900 0.0422 0.2904 0.050 Uiso 1 1 calc R . .
C25 C 0.4335(16) -0.0310(9) 0.2945(10) 0.081(5) Uani 1 1 d . . .
H25A H 0.4744 -0.0003 0.2570 0.122 Uiso 1 1 calc R . .
H25B H 0.3894 -0.0819 0.2631 0.122 Uiso 1 1 calc R . .
H25C H 0.4918 -0.0465 0.3377 0.122 Uiso 1 1 calc R . .
C26 C 0.2758(11) -0.0196(8) 0.3945(7) 0.049(3) Uani 1 1 d . . .
H26A H 0.3310 -0.0367 0.4386 0.073 Uiso 1 1 calc R . .
H26B H 0.2283 -0.0693 0.3633 0.073 Uiso 1 1 calc R . .
H26C H 0.2232 0.0191 0.4191 0.073 Uiso 1 1 calc R . .
O31 O 0.3575(7) 0.0909(5) -0.1177(5) 0.043(2) Uani 1 1 d . . .
O32 O 0.4917(6) 0.0746(4) 0.1159(4) 0.0318(17) Uani 1 1 d . . .
O33 O 0.3699(7) 0.3363(5) -0.0338(4) 0.0352(18) Uani 1 1 d . . .
C31 C 0.3316(9) 0.1245(6) -0.0545(6) 0.024(2) Uani 1 1 d . . .
C32 C 0.4179(9) 0.1161(6) 0.0934(6) 0.025(2) Uani 1 1 d . . .
C33 C 0.3407(9) 0.2792(6) -0.0007(6) 0.023(2) Uani 1 1 d . . .
C34 C 0.1292(7) 0.1846(5) 0.1395(5) 0.0433(14) Uani 1 1 d G . .
H34 H 0.1462 0.2085 0.1962 0.052 Uiso 1 1 calc R . .
C35 C 0.0937(7) 0.2284(5) 0.0716(5) 0.0433(14) Uani 1 1 d G . .
H35 H 0.0829 0.2866 0.0752 0.052 Uiso 1 1 calc R . .
C36 C 0.0772(7) 0.1695(5) -0.0027(5) 0.0433(14) Uani 1 1 d G . .
H36 H 0.0536 0.1815 -0.0571 0.052 Uiso 1 1 calc R . .
C37 C 0.1026(7) 0.0892(5) 0.0193(5) 0.0433(14) Uani 1 1 d G . .
H37 H 0.0987 0.0385 -0.0180 0.052 Uiso 1 1 calc R . .
C38 C 0.1347(7) 0.0985(5) 0.1072(5) 0.0433(14) Uani 1 1 d G . .
H38 H 0.1559 0.0552 0.1386 0.052 Uiso 1 1 calc R . .
O41 O 0.6403(8) 0.4247(6) 0.3436(6) 0.059(3) Uani 1 1 d . . .
O42 O 0.3689(10) 0.5386(7) 0.4364(6) 0.071(3) Uani 1 1 d . . .
O43 O 0.1650(7) 0.3508(5) 0.2906(6) 0.053(2) Uani 1 1 d . . .
C41 C 0.5471(11) 0.4339(7) 0.3097(7) 0.039(3) Uani 1 1 d . . .
C42 C 0.3793(10) 0.5108(8) 0.3691(8) 0.040(3) Uani 1 1 d . . .
C43 C 0.2507(10) 0.3878(7) 0.2752(7) 0.034(3) Uani 1 1 d . . .
C44 C 0.4280(6) 0.4927(4) 0.1162(4) 0.0285(11) Uani 1 1 d G . .
H44 H 0.4648 0.4553 0.0797 0.034 Uiso 1 1 calc R . .
C45 C 0.4881(6) 0.5601(4) 0.1775(4) 0.0285(11) Uani 1 1 d G . .
H45 H 0.5712 0.5746 0.1882 0.034 Uiso 1 1 calc R . .
C46 C 0.3989(6) 0.6014(4) 0.2196(4) 0.0285(11) Uani 1 1 d G . .
H46 H 0.4135 0.6478 0.2627 0.034 Uiso 1 1 calc R . .
C47 C 0.2837(6) 0.5596(4) 0.1843(4) 0.0285(11) Uani 1 1 d G . .
H47 H 0.2096 0.5737 0.2002 0.034 Uiso 1 1 calc R . .
C48 C 0.3017(6) 0.4924(4) 0.1204(4) 0.0285(11) Uani 1 1 d G . .
H48 H 0.2413 0.4548 0.0872 0.034 Uiso 1 1 calc R . .
O51 O -0.0318(7) 0.3481(5) 0.9224(4) 0.0358(18) Uani 1 1 d . . .
O52 O -0.2596(8) 0.2685(7) 0.6704(6) 0.074(3) Uani 1 1 d . . .
O53 O -0.1111(8) 0.0805(5) 0.8127(5) 0.050(2) Uani 1 1 d . . .
C51 C -0.0221(9) 0.3082(7) 0.8569(7) 0.031(3) Uani 1 1 d . . .
C52 C -0.1632(11) 0.2593(7) 0.7017(7) 0.040(3) Uani 1 1 d . . .
C53 C -0.0705(11) 0.1432(8) 0.7893(7) 0.038(3) Uani 1 1 d . . .
C54 C 0.1171(7) 0.1843(5) 0.6438(4) 0.0337(12) Uani 1 1 d G . .
H54 H 0.0895 0.1333 0.6087 0.040 Uiso 1 1 calc R . .
C55 C 0.1908(7) 0.1920(5) 0.7227(4) 0.0337(12) Uani 1 1 d G . .
H55 H 0.2203 0.1471 0.7488 0.040 Uiso 1 1 calc R . .
C56 C 0.2119(7) 0.2799(5) 0.7552(4) 0.0337(12) Uani 1 1 d G . .
H56 H 0.2577 0.3031 0.8064 0.040 Uiso 1 1 calc R . .
C57 C 0.1512(7) 0.3264(5) 0.6964(4) 0.0337(12) Uani 1 1 d G . .
H57 H 0.1501 0.3857 0.7020 0.040 Uiso 1 1 calc R . .
C58 C 0.0927(7) 0.2673(5) 0.6275(4) 0.0337(12) Uani 1 1 d G . .
H58 H 0.0461 0.2808 0.5798 0.040 Uiso 1 1 calc R . .
C2L C 0.9132(14) 0.4297(10) 0.4930(11) 0.066(4) Uani 1 1 d . . .
H2L H 0.8553 0.3835 0.4884 0.079 Uiso 0.50 1 calc PR A 1
C1L C 0.821(3) 0.355(2) 0.486(2) 0.078(10) Uani 0.50 1 d P B 2
H1L1 H 0.7424 0.3724 0.4689 0.118 Uiso 0.50 1 calc PR B 2
H1L2 H 0.8225 0.3356 0.5405 0.118 Uiso 0.50 1 calc PR B 2
H1L3 H 0.8397 0.3099 0.4454 0.118 Uiso 0.50 1 calc PR B 2
C3L C 0.9586(14) 0.4753(12) 0.5722(10) 0.076(5) Uani 1 1 d . . .
H3L H 0.9320 0.4590 0.6209 0.092 Uiso 1 1 calc R . .
C4L C 0.9550(15) 0.4540(11) 0.4217(12) 0.080(5) Uani 1 1 d . . .
H4L H 0.9258 0.4233 0.3688 0.096 Uiso 1 1 calc R . .

loop_
_atom_site_aniso_label
_atom_site_aniso_U_11
_atom_site_aniso_U_22
_atom_site_aniso_U_33
_atom_site_aniso_U_23
_atom_site_aniso_U_13
_atom_site_aniso_U_12
W1 0.0156(2) 0.0168(2) 0.0227(2) 0.00634(16) -0.00133(15) -0.00109(15)
W2 0.0197(2) 0.0153(2) 0.0318(2) 0.00247(17) 0.00682(17) 0.00200(16)
W3 0.0300(2) 0.0272(3) 0.0260(2) 0.00437(19) 0.00660(18) 0.00307(19)
Sn1 0.0136(3) 0.0140(3) 0.0192(3) 0.0050(3) 0.0031(2) 0.0010(3)
P1 0.0157(12) 0.0196(13) 0.0173(12) 0.0094(10) 0.0047(9) 0.0011(10)
O1 0.019(3) 0.015(3) 0.016(3) 0.008(3) 0.000(3) 0.002(3)
O1' 0.021(4) 0.028(4) 0.028(4) 0.003(3) 0.008(3) 0.003(3)
O1'' 0.023(4) 0.025(4) 0.026(4) 0.007(3) -0.004(3) -0.002(3)
P2 0.0202(13) 0.0250(15) 0.0217(13) 0.0088(11) 0.0086(10) 0.0007(11)
O2 0.019(3) 0.021(4) 0.025(3) 0.009(3) 0.009(3) 0.002(3)
O2' 0.034(4) 0.030(4) 0.023(4) 0.013(3) 0.003(3) -0.009(3)
O2'' 0.024(4) 0.040(5) 0.029(4) 0.001(3) 0.008(3) -0.007(3)
C1 0.015(5) 0.011(5) 0.012(4) 0.004(4) 0.002(3) 0.000(4)
C2 0.013(5) 0.019(5) 0.017(4) 0.003(4) 0.001(4) -0.001(4)
C3 0.024(5) 0.018(5) 0.023(5) 0.002(4) 0.001(4) -0.002(4)
C4 0.025(5) 0.010(5) 0.021(5) 0.006(4) 0.002(4) -0.005(4)
C5 0.032(6) 0.011(5) 0.016(5) 0.008(4) 0.007(4) -0.001(4)
C6 0.016(5) 0.019(5) 0.014(4) 0.010(4) 0.002(4) -0.003(4)
C7 0.019(5) 0.039(7) 0.026(5) 0.019(5) 0.002(4) 0.016(5)
C8 0.031(6) 0.037(7) 0.040(6) 0.014(6) -0.004(5) 0.011(5)
C9 0.046(8) 0.044(8) 0.050(8) 0.016(6) 0.001(6) 0.018(6)
C10 0.032(6) 0.061(9) 0.049(7) 0.043(7) 0.000(5) 0.014(6)
C11 0.027(6) 0.022(6) 0.036(6) -0.009(5) 0.009(5) -0.009(5)
C12 0.048(8) 0.040(8) 0.086(10) -0.006(7) 0.033(7) -0.002(6)
C13 0.053(8) 0.056(9) 0.024(6) 0.000(6) 0.009(5) 0.011(6)
C14 0.030(6) 0.016(5) 0.024(5) 0.006(4) -0.002(4) -0.007(4)
C15 0.020(6) 0.045(7) 0.051(7) 0.026(6) -0.008(5) -0.005(5)
C16 0.030(7) 0.022(6) 0.081(9) 0.012(6) 0.003(6) -0.003(5)
C21 0.033(7) 0.058(9) 0.028(6) 0.003(6) 0.020(5) 0.004(6)
C22 0.043(8) 0.178(19) 0.022(6) 0.034(9) 0.008(6) 0.001(10)
C23 0.085(12) 0.080(12) 0.076(10) 0.016(9) 0.060(9) 0.011(10)
C24 0.066(9) 0.034(7) 0.023(6) 0.006(5) 0.008(6) -0.009(6)
C25 0.135(15) 0.033(8) 0.086(11) 0.002(8) 0.071(11) -0.007(9)
C26 0.054(8) 0.042(8) 0.046(7) 0.011(6) 0.002(6) -0.024(6)
O31 0.055(5) 0.041(5) 0.032(4) -0.003(4) 0.000(4) 0.017(4)
O32 0.033(4) 0.020(4) 0.039(4) 0.004(3) -0.006(3) 0.008(3)
O33 0.038(5) 0.034(5) 0.035(4) 0.016(4) -0.002(3) -0.002(4)
C31 0.035(6) 0.015(5) 0.021(5) 0.002(4) -0.003(4) -0.001(4)
C32 0.023(5) 0.020(6) 0.030(6) -0.003(5) 0.002(4) 0.001(4)
C33 0.027(6) 0.018(5) 0.022(5) 0.007(4) -0.003(4) -0.007(4)
C34 0.021(3) 0.050(4) 0.059(3) 0.012(3) 0.008(2) -0.008(3)
C35 0.021(3) 0.050(4) 0.059(3) 0.012(3) 0.008(2) -0.008(3)
C36 0.021(3) 0.050(4) 0.059(3) 0.012(3) 0.008(2) -0.008(3)
C37 0.021(3) 0.050(4) 0.059(3) 0.012(3) 0.008(2) -0.008(3)
C38 0.021(3) 0.050(4) 0.059(3) 0.012(3) 0.008(2) -0.008(3)
O41 0.044(5) 0.044(6) 0.076(6) -0.006(5) -0.031(5) 0.004(4)
O42 0.098(8) 0.061(7) 0.049(6) -0.015(5) 0.025(5) -0.005(6)
O43 0.038(5) 0.031(5) 0.100(7) 0.017(5) 0.041(5) 0.003(4)
C41 0.046(8) 0.026(6) 0.039(7) -0.004(5) -0.001(6) -0.003(5)
C42 0.035(7) 0.036(7) 0.047(7) -0.009(6) 0.013(6) -0.002(5)
C43 0.033(6) 0.026(6) 0.047(7) 0.004(5) 0.025(5) 0.004(5)
C44 0.024(2) 0.024(3) 0.040(3) 0.011(2) 0.007(2) 0.005(2)
C45 0.024(2) 0.024(3) 0.040(3) 0.011(2) 0.007(2) 0.005(2)
C46 0.024(2) 0.024(3) 0.040(3) 0.011(2) 0.007(2) 0.005(2)
C47 0.024(2) 0.024(3) 0.040(3) 0.011(2) 0.007(2) 0.005(2)
C48 0.024(2) 0.024(3) 0.040(3) 0.011(2) 0.007(2) 0.005(2)
O51 0.051(5) 0.031(5) 0.026(4) -0.005(4) 0.019(3) 0.000(4)
O52 0.049(6) 0.097(9) 0.064(6) -0.016(6) -0.019(5) 0.033(6)
O53 0.073(6) 0.025(5) 0.054(5) 0.003(4) 0.028(5) -0.004(4)
C51 0.029(6) 0.022(6) 0.047(7) 0.021(5) 0.013(5) 0.004(5)
C52 0.050(8) 0.032(7) 0.034(6) -0.005(5) 0.000(6) 0.013(6)
C53 0.049(7) 0.035(7) 0.032(6) 0.002(5) 0.019(5) 0.006(6)
C54 0.033(3) 0.045(3) 0.025(2) 0.007(2) 0.012(2) 0.003(2)
C55 0.033(3) 0.045(3) 0.025(2) 0.007(2) 0.012(2) 0.003(2)
C56 0.033(3) 0.045(3) 0.025(2) 0.007(2) 0.012(2) 0.003(2)
C57 0.033(3) 0.045(3) 0.025(2) 0.007(2) 0.012(2) 0.003(2)
C58 0.033(3) 0.045(3) 0.025(2) 0.007(2) 0.012(2) 0.003(2)
C2L 0.051(9) 0.059(11) 0.090(12) 0.014(10) 0.007(9) 0.023(8)
C1L 0.07(2) 0.08(3) 0.09(2) 0.00(2) 0.036(19) 0.04(2)
C3L 0.056(10) 0.091(14) 0.076(11) -0.002(10) -0.005(8) 0.020(10)
C4L 0.060(11) 0.072(13) 0.104(14) 0.000(11) 0.002(10) 0.015(9)

loop_
_atom_type_symbol
_atom_type_description
_atom_type_scat_dispersion_real
_atom_type_scat_dispersion_imag
_atom_type_scat_source
C C 0.0033 0.0016 'International Tables Vol C Tables 4.2.6.8 and 6.1.1.4'
H H 0.0000 0.0000 'International Tables Vol C Tables 4.2.6.8 and 6.1.1.4'
O O 0.0106 0.0060 'International Tables Vol C Tables 4.2.6.8 and 6.1.1.4'
P P 0.1023 0.0942 'International Tables Vol C Tables 4.2.6.8 and 6.1.1.4'
Sn Sn -0.6537 1.4246 'International Tables Vol C Tables 4.2.6.8 and 6.1.1.4'
W W -0.8490 6.8722 'International Tables Vol C Tables 4.2.6.8 and 6.1.1.4'

loop_
_geom_angle_atom_site_label_1
_geom_angle_atom_site_label_2
_geom_angle_atom_site_label_3
_geom_angle
_geom_angle_site_symmetry_1
_geom_angle_site_symmetry_3
C31 W1 C33 77.5(4) . .
C31 W1 C32 77.3(4) . .
C33 W1 C32 110.8(4) . .
C31 W1 C36 94.5(3) . .
C33 W1 C36 100.0(3) . .
C32 W1 C36 145.3(3) . .
C31 W1 C35 128.1(3) . .
C33 W1 C35 96.2(4) . .
C32 W1 C35 147.4(4) . .
C36 W1 C35 35.09(16) . .
C31 W1 C37 87.8(3) . .
C33 W1 C37 131.7(3) . .
C32 W1 C37 110.3(3) . .
C36 W1 C37 35.02(16) . .
C35 W1 C37 58.2(2) . .
C31 W1 C34 145.8(3) . .
C33 W1 C34 123.9(4) . .
C32 W1 C34 112.4(3) . .
C36 W1 C34 58.2(2) . .
C35 W1 C34 34.93(15) . .
C37 W1 C34 58.0(2) . .
C31 W1 C38 115.1(3) . .
C33 W1 C38 154.1(4) . .
C32 W1 C38 94.5(3) . .
C36 W1 C38 58.1(2) . .
C35 W1 C38 58.0(2) . .
C37 W1 C38 34.82(15) . .
C34 W1 C38 34.77(15) . .
C31 W1 Sn1 127.4(3) . .
C33 W1 Sn1 75.1(3) . .
C32 W1 Sn1 71.8(3) . .
C36 W1 Sn1 133.9(2) . .
C35 W1 Sn1 99.0(2) . .
C37 W1 Sn1 142.6(2) . .
C34 W1 Sn1 86.09(19) . .
C38 W1 Sn1 109.0(2) . .
C43 W2 C41 112.5(5) . .
C43 W2 C42 79.2(5) . .
C41 W2 C42 78.3(5) . .
C43 W2 C47 98.6(4) . .
C41 W2 C47 146.6(4) . .
C42 W2 C47 96.8(4) . .
C43 W2 C48 97.6(4) . .
C41 W2 C48 141.9(4) . .
C42 W2 C48 131.9(4) . .
C47 W2 C48 35.60(14) . .
C43 W2 C46 129.3(4) . .
C41 W2 C46 111.3(4) . .
C42 W2 C46 86.0(4) . .
C47 W2 C46 35.42(14) . .
C48 W2 C46 58.9(2) . .
C43 W2 C44 127.2(4) . .
C41 W2 C44 106.8(4) . .
C42 W2 C44 143.9(4) . .
C47 W2 C44 58.9(2) . .
C48 W2 C44 35.34(14) . .
C46 W2 C44 58.5(2) . .
C43 W2 C45 155.4(4) . .
C41 W2 C45 91.8(4) . .
C42 W2 C45 110.8(4) . .
C47 W2 C45 58.7(2) . .
C48 W2 C45 58.6(2) . .
C46 W2 C45 35.07(13) . .
C44 W2 C45 35.02(13) . .
C43 W2 Sn1 74.3(3) . .
C41 W2 Sn1 72.6(3) . .
C42 W2 Sn1 128.6(4) . .
C47 W2 Sn1 129.83(17) . .
C48 W2 Sn1 95.03(17) . .
C46 W2 Sn1 143.95(17) . .
C44 W2 Sn1 85.66(17) . .
C45 W2 Sn1 111.53(16) . .
C53 W3 C52 85.9(5) . .
C53 W3 C51 87.2(4) . .
C52 W3 C51 90.2(4) . .
C53 W3 C57 157.0(4) . .
C52 W3 C57 113.0(4) . .
C51 W3 C57 105.0(3) . .
C53 W3 C56 125.6(4) . .
C52 W3 C56 147.6(4) . .
C51 W3 C56 98.0(3) . .
C57 W3 C56 34.64(14) . .
C53 W3 C58 135.3(4) . .
C52 W3 C58 95.9(4) . .
C51 W3 C58 137.3(3) . .
C57 W3 C58 34.58(14) . .
C56 W3 C58 57.5(2) . .
C53 W3 C55 99.5(4) . .
C52 W3 C55 146.7(4) . .
C51 W3 C55 122.7(3) . .
C57 W3 C55 57.5(2) . .
C56 W3 C55 34.56(14) . .
C58 W3 C55 57.3(2) . .
C53 W3 C54 104.2(4) . .
C52 W3 C54 112.3(4) . .
C51 W3 C54 155.1(4) . .
C57 W3 C54 57.4(2) . .
C56 W3 C54 57.4(2) . .
C58 W3 C54 34.46(14) . .
C55 W3 C54 34.45(14) . .
C1 Sn1 O1 78.0(3) . .
C1 Sn1 O2 76.5(3) . .
O1 Sn1 O2 154.1(2) . .
C1 Sn1 W2 116.5(2) . .
O1 Sn1 W2 94.01(15) . .
O2 Sn1 W2 100.88(15) . .
C1 Sn1 W1 117.1(2) . .
O1 Sn1 W1 96.67(14) . .
O2 Sn1 W1 91.37(15) . .
W2 Sn1 W1 126.44(2) . .
O1 P1 O1' 113.4(3) . .
O1 P1 O1'' 116.6(4) . .
O1' P1 O1'' 102.7(4) . .
O1 P1 C2 108.1(4) . .
O1' P1 C2 111.4(4) . .
O1'' P1 C2 104.2(4) . .
P1 O1 Sn1 117.4(3) . .
C11 O1' P1 121.0(6) . .
C14 O1'' P1 123.0(5) . .
O2 P2 O2' 114.5(4) . .
O2 P2 O2'' 115.4(4) . .
O2' P2 O2'' 103.1(4) . .
O2 P2 C6 108.3(4) . .
O2' P2 C6 111.4(4) . .
O2'' P2 C6 103.7(4) . .
P2 O2 Sn1 114.4(3) . .
C24 O2' P2 126.3(6) . .
C21 O2'' P2 121.8(7) . .
C6 C1 C2 118.0(8) . .
C6 C1 Sn1 122.3(6) . .
C2 C1 Sn1 119.7(6) . .
C3 C2 C1 120.4(8) . .
C3 C2 P1 123.0(7) . .
C1 C2 P1 116.5(6) . .
C2 C3 C4 121.3(9) . .
C2 C3 H3 119.3 . .
C4 C3 H3 119.3 . .
C5 C4 C3 117.4(8) . .
C5 C4 C7 123.0(8) . .
C3 C4 C7 119.6(8) . .
C6 C5 C4 121.5(8) . .
C6 C5 H5 119.3 . .
C4 C5 H5 119.3 . .
C1 C6 C5 121.4(8) . .
C1 C6 P2 115.2(6) . .
C5 C6 P2 123.4(6) . .
C10 C7 C8 109.2(9) . .
C10 C7 C9 108.5(9) . .
C8 C7 C9 109.0(9) . .
C10 C7 C4 111.9(8) . .
C8 C7 C4 110.5(8) . .
C9 C7 C4 107.7(8) . .
C7 C8 H8A 109.5 . .
C7 C8 H8B 109.5 . .
H8A C8 H8B 109.5 . .
C7 C8 H8C 109.5 . .
H8A C8 H8C 109.5 . .
H8B C8 H8C 109.5 . .
C7 C9 H9A 109.5 . .
C7 C9 H9B 109.5 . .
H9A C9 H9B 109.5 . .
C7 C9 H9C 109.5 . .
H9A C9 H9C 109.5 . .
H9B C9 H9C 109.5 . .
C7 C10 H10A 109.5 . .
C7 C10 H10B 109.5 . .
H10A C10 H10B 109.5 . .
C7 C10 H10C 109.5 . .
H10A C10 H10C 109.5 . .
H10B C10 H10C 109.5 . .
O1' C11 C12 108.1(9) . .
O1' C11 C13 106.6(8) . .
C12 C11 C13 113.5(10) . .
O1' C11 H11 109.5 . .
C12 C11 H11 109.5 . .
C13 C11 H11 109.5 . .
C11 C12 H12A 109.5 . .
C11 C12 H12B 109.5 . .
H12A C12 H12B 109.5 . .
C11 C12 H12C 109.5 . .
H12A C12 H12C 109.5 . .
H12B C12 H12C 109.5 . .
C11 C13 H13A 109.5 . .
C11 C13 H13B 109.5 . .
H13A C13 H13B 109.5 . .
C11 C13 H13C 109.5 . .
H13A C13 H13C 109.5 . .
H13B C13 H13C 109.5 . .
O1'' C14 C15 110.6(8) . .
O1'' C14 C16 105.1(7) . .
C15 C14 C16 113.0(9) . .
O1'' C14 H14 109.3 . .
C15 C14 H14 109.3 . .
C16 C14 H14 109.3 . .
C14 C15 H15A 109.5 . .
C14 C15 H15B 109.5 . .
H15A C15 H15B 109.5 . .
C14 C15 H15C 109.5 . .
H15A C15 H15C 109.5 . .
H15B C15 H15C 109.5 . .
C14 C16 H16A 109.5 . .
C14 C16 H16B 109.5 . .
H16A C16 H16B 109.5 . .
C14 C16 H16C 109.5 . .
H16A C16 H16C 109.5 . .
H16B C16 H16C 109.5 . .
C23 C21 O2'' 106.8(9) . .
C23 C21 C22 114.5(12) . .
O2'' C21 C22 105.2(9) . .
C23 C21 H21 110.1 . .
O2'' C21 H21 110.1 . .
C22 C21 H21 110.1 . .
C21 C22 H22A 109.5 . .
C21 C22 H22B 109.5 . .
H22A C22 H22B 109.5 . .
C21 C22 H22C 109.5 . .
H22A C22 H22C 109.5 . .
H22B C22 H22C 109.5 . .
C21 C23 H23A 109.5 . .
C21 C23 H23B 109.5 . .
H23A C23 H23B 109.5 . .
C21 C23 H23C 109.5 . .
H23A C23 H23C 109.5 . .
H23B C23 H23C 109.5 . .
O2' C24 C25 111.6(11) . .
O2' C24 C26 105.2(8) . .
C25 C24 C26 113.2(11) . .
O2' C24 H24 108.9 . .
C25 C24 H24 108.9 . .
C26 C24 H24 108.9 . .
C24 C25 H25A 109.5 . .
C24 C25 H25B 109.5 . .
H25A C25 H25B 109.5 . .
C24 C25 H25C 109.5 . .
H25A C25 H25C 109.5 . .
H25B C25 H25C 109.5 . .
C24 C26 H26A 109.5 . .
C24 C26 H26B 109.5 . .
H26A C26 H26B 109.5 . .
C24 C26 H26C 109.5 . .
H26A C26 H26C 109.5 . .
H26B C26 H26C 109.5 . .
O31 C31 W1 177.7(9) . .
O32 C32 W1 175.5(9) . .
O33 C33 W1 176.4(8) . .
C35 C34 C38 108.0 . .
C35 C34 W1 71.9(3) . .
C38 C34 W1 72.8(3) . .
C35 C34 H34 126.0 . .
C38 C34 H34 126.0 . .
W1 C34 H34 121.0 . .
C34 C35 C36 108.0 . .
C34 C35 W1 73.2(3) . .
C36 C35 W1 72.3(3) . .
C34 C35 H35 126.0 . .
C36 C35 H35 126.0 . .
W1 C35 H35 120.3 . .
C37 C36 C35 108.0 . .
C37 C36 W1 73.0(3) . .
C35 C36 W1 72.6(3) . .
C37 C36 H36 126.0 . .
C35 C36 H36 126.0 . .
W1 C36 H36 120.2 . .
C38 C37 C36 108.0 . .
C38 C37 W1 73.1(3) . .
C36 C37 W1 72.0(3) . .
C38 C37 H37 126.0 . .
C36 C37 H37 126.0 . .
W1 C37 H37 120.7 . .
C37 C38 C34 108.0 . .
C37 C38 W1 72.1(3) . .
C34 C38 W1 72.4(3) . .
C37 C38 H38 126.0 . .
C34 C38 H38 126.0 . .
W1 C38 H38 121.2 . .
O41 C41 W2 175.2(10) . .
O42 C42 W2 177.5(11) . .
O43 C43 W2 175.1(10) . .
C45 C44 C48 108.0 . .
C45 C44 W2 73.0(3) . .
C48 C44 W2 71.2(3) . .
C45 C44 H44 126.0 . .
C48 C44 H44 126.0 . .
W2 C44 H44 121.5 . .
C44 C45 C46 108.0 . .
C44 C45 W2 72.0(3) . .
C46 C45 W2 71.7(3) . .
C44 C45 H45 126.0 . .
C46 C45 H45 126.0 . .
W2 C45 H45 122.0 . .
C47 C46 C45 108.0 . .
C47 C46 W2 71.3(3) . .
C45 C46 W2 73.2(3) . .
C47 C46 H46 126.0 . .
C45 C46 H46 126.0 . .
W2 C46 H46 121.2 . .
C46 C47 C48 108.0 . .
C46 C47 W2 73.3(3) . .
C48 C47 W2 72.3(3) . .
C46 C47 H47 126.0 . .
C48 C47 H47 126.0 . .
W2 C47 H47 120.2 . .
C44 C48 C47 108.0 . .
C44 C48 W2 73.4(3) . .
C47 C48 W2 72.0(3) . .
C44 C48 H48 126.0 . .
C47 C48 H48 126.0 . .
W2 C48 H48 120.3 . .
O51 C51 W3 177.6(9) . .
O52 C52 W3 177.4(10) . .
O53 C53 W3 177.4(10) . .
C55 C54 C58 108.0 . .
C55 C54 W3 72.6(3) . .
C58 C54 W3 72.5(3) . .
C55 C54 H54 126.0 . .
C58 C54 H54 126.0 . .
W3 C54 H54 120.7 . .
C54 C55 C56 108.0 . .
C54 C55 W3 73.0(3) . .
C56 C55 W3 72.3(3) . .
C54 C55 H55 126.0 . .
C56 C55 H55 126.0 . .
W3 C55 H55 120.5 . .
C57 C56 C55 108.0 . .
C57 C56 W3 72.6(3) . .
C55 C56 W3 73.1(3) . .
C57 C56 H56 126.0 . .
C55 C56 H56 126.0 . .
W3 C56 H56 120.1 . .
C56 C57 C58 108.0 . .
C56 C57 W3 72.7(3) . .
C58 C57 W3 73.1(3) . .
C56 C57 H57 126.0 . .
C58 C57 H57 126.0 . .
W3 C57 H57 120.0 . .
C57 C58 C54 108.0 . .
C57 C58 W3 72.4(3) . .
C54 C58 W3 73.0(3) . .
C57 C58 H58 126.0 . .
C54 C58 H58 126.0 . .
W3 C58 H58 120.4 . .
C4L C2L C3L 119.3(17) . .
C4L C2L C1L 121(2) . .
C3L C2L C1L 120(2) . .
C4L C2L H2L 120.4 . .
C3L C2L H2L 120.4 . .
C2L C1L H1L1 109.5 . .
C2L C1L H1L2 109.5 . .
H1L1 C1L H1L2 109.5 . .
C2L C1L H1L3 109.5 . .
H1L1 C1L H1L3 109.5 . .
H1L2 C1L H1L3 109.5 . .
C2L C3L C4L 119.8(17) . 2_766
C2L C3L H3L 120.1 . .
C4L C3L H3L 120.1 2_766 .
C2L C4L C3L 120.8(17) . 2_766
C2L C4L H4L 119.6 . .
C3L C4L H4L 119.6 2_766 .

loop_
_geom_bond_atom_site_label_1
_geom_bond_atom_site_label_2
_geom_bond_distance
_geom_bond_site_symmetry_2
W1 C31 1.971(11) .
W1 C33 1.983(9) .
W1 C32 1.991(10) .
W1 C36 2.320(8) .
W1 C35 2.324(8) .
W1 C37 2.333(8) .
W1 C34 2.340(8) .
W1 C38 2.346(8) .
W1 Sn1 2.8557(7) .
W2 C43 1.978(11) .
W2 C41 1.993(12) .
W2 C42 2.000(12) .
W2 C47 2.321(7) .
W2 C48 2.325(7) .
W2 C46 2.347(7) .
W2 C44 2.354(7) .
W2 C45 2.367(7) .
W2 Sn1 2.8391(8) .
W3 C53 1.933(12) .
W3 C52 1.953(12) .
W3 C51 1.954(12) .
W3 C57 2.369(8) .
W3 C56 2.371(8) .
W3 C58 2.378(7) .
W3 C55 2.380(8) .
W3 C54 2.385(7) .
Sn1 C1 2.207(8) .
Sn1 O1 2.363(6) .
Sn1 O2 2.415(6) .
P1 O1 1.501(6) .
P1 O1' 1.557(7) .
P1 O1'' 1.567(7) .
P1 C2 1.769(9) .
O1' C11 1.473(11) .
O1'' C14 1.473(11) .
P2 O2 1.495(6) .
P2 O2' 1.563(7) .
P2 O2'' 1.566(7) .
P2 C6 1.784(9) .
O2' C24 1.459(12) .
O2'' C21 1.500(12) .
C1 C6 1.376(11) .
C1 C2 1.428(12) .
C2 C3 1.384(12) .
C3 C4 1.403(12) .
C3 H3 0.9300 .
C4 C5 1.403(13) .
C4 C7 1.547(12) .
C5 C6 1.386(12) .
C5 H5 0.9300 .
C7 C10 1.509(13) .
C7 C8 1.517(15) .
C7 C9 1.547(15) .
C8 H8A 0.9600 .
C8 H8B 0.9600 .
C8 H8C 0.9600 .
C9 H9A 0.9600 .
C9 H9B 0.9600 .
C9 H9C 0.9600 .
C10 H10A 0.9600 .
C10 H10B 0.9600 .
C10 H10C 0.9600 .
C11 C12 1.497(15) .
C11 C13 1.519(14) .
C11 H11 0.9800 .
C12 H12A 0.9600 .
C12 H12B 0.9600 .
C12 H12C 0.9600 .
C13 H13A 0.9600 .
C13 H13B 0.9600 .
C13 H13C 0.9600 .
C14 C15 1.493(14) .
C14 C16 1.509(13) .
C14 H14 0.9800 .
C15 H15A 0.9600 .
C15 H15B 0.9600 .
C15 H15C 0.9600 .
C16 H16A 0.9600 .
C16 H16B 0.9600 .
C16 H16C 0.9600 .
C21 C23 1.496(18) .
C21 C22 1.501(15) .
C21 H21 0.9800 .
C22 H22A 0.9600 .
C22 H22B 0.9600 .
C22 H22C 0.9600 .
C23 H23A 0.9600 .
C23 H23B 0.9600 .
C23 H23C 0.9600 .
C24 C25 1.502(18) .
C24 C26 1.524(15) .
C24 H24 0.9800 .
C25 H25A 0.9600 .
C25 H25B 0.9600 .
C25 H25C 0.9600 .
C26 H26A 0.9600 .
C26 H26B 0.9600 .
C26 H26C 0.9600 .
O31 C31 1.162(12) .
O32 C32 1.143(11) .
O33 C33 1.154(11) .
C34 C35 1.400(6) .
C34 C38 1.400(6) .
C34 H34 0.9300 .
C35 C36 1.400(6) .
C35 H35 0.9300 .
C36 C37 1.400(6) .
C36 H36 0.9300 .
C37 C38 1.400(6) .
C37 H37 0.9300 .
C38 H38 0.9300 .
O41 C41 1.143(12) .
O42 C42 1.136(13) .
O43 C43 1.155(12) .
C44 C45 1.420(5) .
C44 C48 1.420(5) .
C44 H44 0.9300 .
C45 C46 1.420(5) .
C45 H45 0.9300 .
C46 C47 1.420(5) .
C46 H46 0.9300 .
C47 C48 1.421(5) .
C47 H47 0.9300 .
C48 H48 0.9300 .
O51 C51 1.177(13) .
O52 C52 1.158(13) .
O53 C53 1.185(13) .
C54 C55 1.411(6) .
C54 C58 1.411(6) .
C54 H54 0.9300 .
C55 C56 1.411(6) .
C55 H55 0.9300 .
C56 C57 1.411(6) .
C56 H56 0.9300 .
C57 C58 1.411(6) .
C57 H57 0.9300 .
C58 H58 0.9300 .
C2L C4L 1.38(2) .
C2L C3L 1.40(2) .
C2L C1L 1.49(4) .
C2L H2L 0.9300 .
C1L H1L1 0.9600 .
C1L H1L2 0.9600 .
C1L H1L3 0.9600 .
C3L C4L 1.41(2) 2_766
C3L H3L 0.9300 .
C4L C3L 1.41(2) 2_766
C4L H4L 0.9300 .

loop_
_geom_torsion_atom_site_label_1
_geom_torsion_atom_site_label_2
_geom_torsion_atom_site_label_3
_geom_torsion_atom_site_label_4
_geom_torsion
_geom_torsion_site_symmetry_4
C43 W2 Sn1 C1 -115.0(4) .
C41 W2 Sn1 C1 5.3(4) .
C42 W2 Sn1 C1 -53.2(5) .
C47 W2 Sn1 C1 156.9(3) .
C48 W2 Sn1 C1 148.5(3) .
C46 W2 Sn1 C1 107.9(4) .
C44 W2 Sn1 C1 114.4(3) .
C45 W2 Sn1 C1 90.3(3) .
C43 W2 Sn1 O1 166.4(4) .
C41 W2 Sn1 O1 -73.2(4) .
C42 W2 Sn1 O1 -131.8(4) .
C47 W2 Sn1 O1 78.3(3) .
C48 W2 Sn1 O1 69.9(2) .
C46 W2 Sn1 O1 29.4(3) .
C44 W2 Sn1 O1 35.8(2) .
C45 W2 Sn1 O1 11.7(2) .
C43 W2 Sn1 O2 -34.8(4) .
C41 W2 Sn1 O2 85.5(4) .
C42 W2 Sn1 O2 26.9(4) .
C47 W2 Sn1 O2 -123.0(3) .
C48 W2 Sn1 O2 -131.3(2) .
C46 W2 Sn1 O2 -171.9(3) .
C44 W2 Sn1 O2 -165.4(2) .
C45 W2 Sn1 O2 170.5(2) .
C43 W2 Sn1 W1 65.1(3) .
C41 W2 Sn1 W1 -174.6(4) .
C42 W2 Sn1 W1 126.8(4) .
C47 W2 Sn1 W1 -23.1(2) .
C48 W2 Sn1 W1 -31.39(17) .
C46 W2 Sn1 W1 -72.0(3) .
C44 W2 Sn1 W1 -65.50(16) .
C45 W2 Sn1 W1 -89.60(17) .
C31 W1 Sn1 C1 -58.0(4) .
C33 W1 Sn1 C1 -119.0(4) .
C32 W1 Sn1 C1 -0.7(4) .
C36 W1 Sn1 C1 151.4(4) .
C35 W1 Sn1 C1 147.0(3) .
C37 W1 Sn1 C1 99.2(4) .
C34 W1 Sn1 C1 114.4(3) .
C38 W1 Sn1 C1 87.8(3) .
C31 W1 Sn1 O1 21.9(4) .
C33 W1 Sn1 O1 -39.1(3) .
C32 W1 Sn1 O1 79.2(3) .
C36 W1 Sn1 O1 -128.7(3) .
C35 W1 Sn1 O1 -133.1(2) .
C37 W1 Sn1 O1 179.1(4) .
C34 W1 Sn1 O1 -165.7(2) .
C38 W1 Sn1 O1 167.7(2) .
C31 W1 Sn1 O2 -133.4(4) .
C33 W1 Sn1 O2 165.5(3) .
C32 W1 Sn1 O2 -76.2(3) .
C36 W1 Sn1 O2 75.9(3) .
C35 W1 Sn1 O2 71.5(2) .
C37 W1 Sn1 O2 23.7(4) .
C34 W1 Sn1 O2 38.9(3) .
C38 W1 Sn1 O2 12.3(3) .
C31 W1 Sn1 W2 121.9(3) .
C33 W1 Sn1 W2 60.9(3) .
C32 W1 Sn1 W2 179.2(3) .
C36 W1 Sn1 W2 -28.7(3) .
C35 W1 Sn1 W2 -33.1(2) .
C37 W1 Sn1 W2 -80.9(3) .
C34 W1 Sn1 W2 -65.7(2) .
C38 W1 Sn1 W2 -92.3(2) .
O1' P1 O1 Sn1 123.4(4) .
O1'' P1 O1 Sn1 -117.6(4) .
C2 P1 O1 Sn1 -0.8(5) .
C1 Sn1 O1 P1 2.4(4) .
O2 Sn1 O1 P1 -6.7(7) .
W2 Sn1 O1 P1 118.6(3) .
W1 Sn1 O1 P1 -113.9(3) .
O1 P1 O1' C11 -34.7(8) .
O1'' P1 O1' C11 -161.3(7) .
C2 P1 O1' C11 87.6(7) .
O1 P1 O1'' C14 -70.6(8) .
O1' P1 O1'' C14 54.0(8) .
C2 P1 O1'' C14 170.4(7) .
O2' P2 O2 Sn1 -144.3(4) .
O2'' P2 O2 Sn1 96.4(4) .
C6 P2 O2 Sn1 -19.3(5) .
C1 Sn1 O2 P2 15.7(4) .
O1 Sn1 O2 P2 24.9(7) .
W2 Sn1 O2 P2 -99.1(4) .
W1 Sn1 O2 P2 133.3(4) .
O2 P2 O2' C24 33.5(10) .
O2'' P2 O2' C24 159.5(8) .
C6 P2 O2' C24 -89.9(9) .
O2 P2 O2'' C21 71.9(8) .
O2' P2 O2'' C21 -53.6(8) .
C6 P2 O2'' C21 -169.8(7) .
O1 Sn1 C1 C6 176.8(8) .
O2 Sn1 C1 C6 -7.3(7) .
W2 Sn1 C1 C6 88.3(7) .
W1 Sn1 C1 C6 -91.8(7) .
O1 Sn1 C1 C2 -4.0(7) .
O2 Sn1 C1 C2 171.9(7) .
W2 Sn1 C1 C2 -92.6(7) .
W1 Sn1 C1 C2 87.4(7) .
C6 C1 C2 C3 1.2(13) .
Sn1 C1 C2 C3 -178.0(7) .
C6 C1 C2 P1 -175.9(7) .
Sn1 C1 C2 P1 4.9(10) .
O1 P1 C2 C3 -179.6(7) .
O1' P1 C2 C3 55.1(9) .
O1'' P1 C2 C3 -54.9(9) .
O1 P1 C2 C1 -2.5(8) .
O1' P1 C2 C1 -127.8(7) .
O1'' P1 C2 C1 122.1(7) .
C1 C2 C3 C4 0.8(14) .
P1 C2 C3 C4 177.8(7) .
C2 C3 C4 C5 -2.2(13) .
C2 C3 C4 C7 177.1(9) .
C3 C4 C5 C6 1.6(13) .
C7 C4 C5 C6 -177.7(9) .
C2 C1 C6 C5 -1.8(13) .
Sn1 C1 C6 C5 177.3(7) .
C2 C1 C6 P2 179.7(7) .
Sn1 C1 C6 P2 -1.1(10) .
C4 C5 C6 C1 0.4(14) .
C4 C5 C6 P2 178.7(7) .
O2 P2 C6 C1 14.2(8) .
O2' P2 C6 C1 141.0(7) .
O2'' P2 C6 C1 -108.8(7) .
O2 P2 C6 C5 -164.2(8) .
O2' P2 C6 C5 -37.4(9) .
O2'' P2 C6 C5 72.8(9) .
C5 C4 C7 C10 -4.5(14) .
C3 C4 C7 C10 176.2(9) .
C5 C4 C7 C8 -126.3(10) .
C3 C4 C7 C8 54.3(12) .
C5 C4 C7 C9 114.7(10) .
C3 C4 C7 C9 -64.7(12) .
P1 O1' C11 C12 -129.6(8) .
P1 O1' C11 C13 108.1(8) .
P1 O1'' C14 C15 83.2(9) .
P1 O1'' C14 C16 -154.5(7) .
P2 O2'' C21 C23 -118.2(10) .
P2 O2'' C21 C22 119.8(10) .
P2 O2' C24 C25 90.6(11) .
P2 O2' C24 C26 -146.3(8) .
C33 W1 C31 O31 -111(22) .
C32 W1 C31 O31 134(22) .
C36 W1 C31 O31 -12(22) .
C35 W1 C31 O31 -23(22) .
C37 W1 C31 O31 22(22) .
C34 W1 C31 O31 22(22) .
C38 W1 C31 O31 45(22) .
Sn1 W1 C31 O31 -171(22) .
C31 W1 C32 O32 -72(11) .
C33 W1 C32 O32 -143(11) .
C36 W1 C32 O32 8(12) .
C35 W1 C32 O32 74(11) .
C37 W1 C32 O32 11(11) .
C34 W1 C32 O32 74(11) .
C38 W1 C32 O32 43(11) .
Sn1 W1 C32 O32 152(11) .
C31 W1 C33 O33 75(15) .
C32 W1 C33 O33 146(15) .
C36 W1 C33 O33 -18(15) .
C35 W1 C33 O33 -53(15) .
C37 W1 C33 O33 -1(15) .
C34 W1 C33 O33 -76(15) .
C38 W1 C33 O33 -48(15) .
Sn1 W1 C33 O33 -151(15) .
C31 W1 C34 C35 -79.0(7) .
C33 W1 C34 C35 42.6(4) .
C32 W1 C34 C35 -179.7(4) .
C36 W1 C34 C35 -37.52(11) .
C37 W1 C34 C35 -79.04(17) .
C38 W1 C34 C35 -116.18(16) .
Sn1 W1 C34 C35 111.8(3) .
C31 W1 C34 C38 37.1(7) .
C33 W1 C34 C38 158.8(4) .
C32 W1 C34 C38 -63.5(4) .
C36 W1 C34 C38 78.65(18) .
C35 W1 C34 C38 116.18(16) .
C37 W1 C34 C38 37.13(11) .
Sn1 W1 C34 C38 -132.1(3) .
C38 C34 C35 C36 0.0 .
W1 C34 C35 C36 64.4(3) .
C38 C34 C35 W1 -64.4(3) .
C31 W1 C35 C34 135.5(5) .
C33 W1 C35 C34 -145.5(4) .
C32 W1 C35 C34 0.5(7) .
C36 W1 C35 C34 115.82(15) .
C37 W1 C35 C34 78.36(17) .
C38 W1 C35 C34 37.10(11) .
Sn1 W1 C35 C34 -69.7(3) .
C31 W1 C35 C36 19.6(5) .
C33 W1 C35 C36 98.6(4) .
C32 W1 C35 C36 -115.3(7) .
C37 W1 C35 C36 -37.46(11) .
C34 W1 C35 C36 -115.82(15) .
C38 W1 C35 C36 -78.72(17) .
Sn1 W1 C35 C36 174.5(3) .
C34 C35 C36 C37 0.0 .
W1 C35 C36 C37 64.9(3) .
C34 C35 C36 W1 -64.9(3) .
C31 W1 C36 C37 79.7(4) .
C33 W1 C36 C37 157.8(4) .
C32 W1 C36 C37 5.5(7) .
C35 W1 C36 C37 -115.73(15) .
C34 W1 C36 C37 -78.38(17) .
C38 W1 C36 C37 -37.19(11) .
Sn1 W1 C36 C37 -123.3(4) .
C31 W1 C36 C35 -164.6(4) .
C33 W1 C36 C35 -86.5(4) .
C32 W1 C36 C35 121.2(7) .
C37 W1 C36 C35 115.73(15) .
C34 W1 C36 C35 37.35(11) .
C38 W1 C36 C35 78.54(17) .
Sn1 W1 C36 C35 -7.6(4) .
C35 C36 C37 C38 0.0 .
W1 C36 C37 C38 64.7(3) .
C35 C36 C37 W1 -64.7(3) .
C31 W1 C37 C38 142.9(4) .
C33 W1 C37 C38 -145.9(5) .
C32 W1 C37 C38 67.3(4) .
C36 W1 C37 C38 -116.02(16) .
C35 W1 C37 C38 -78.48(17) .
C34 W1 C37 C38 -37.08(11) .
Sn1 W1 C37 C38 -19.1(5) .
C31 W1 C37 C36 -101.1(4) .
C33 W1 C37 C36 -29.9(5) .
C32 W1 C37 C36 -176.7(4) .
C35 W1 C37 C36 37.54(11) .
C34 W1 C37 C36 78.95(17) .
C38 W1 C37 C36 116.02(16) .
Sn1 W1 C37 C36 96.9(5) .
C36 C37 C38 C34 0.0 .
W1 C37 C38 C34 64.0(3) .
C36 C37 C38 W1 -64.0(3) .
C35 C34 C38 C37 0.0 .
W1 C34 C38 C37 -63.8(3) .
C35 C34 C38 W1 63.8(3) .
C31 W1 C38 C37 -41.7(4) .
C33 W1 C38 C37 73.0(9) .
C32 W1 C38 C37 -119.8(4) .
C36 W1 C38 C37 37.41(11) .
C35 W1 C38 C37 79.02(17) .
C34 W1 C38 C37 116.30(16) .
Sn1 W1 C38 C37 167.9(3) .
C31 W1 C38 C34 -158.0(4) .
C33 W1 C38 C34 -43.3(9) .
C32 W1 C38 C34 123.9(4) .
C36 W1 C38 C34 -78.90(18) .
C35 W1 C38 C34 -37.28(11) .
C37 W1 C38 C34 -116.30(16) .
Sn1 W1 C38 C34 51.6(3) .
C43 W2 C41 O41 -155(13) .
C42 W2 C41 O41 -82(13) .
C47 W2 C41 O41 3(13) .
C48 W2 C41 O41 66(13) .
C46 W2 C41 O41 -1(13) .
C44 W2 C41 O41 61(13) .
C45 W2 C41 O41 29(13) .
Sn1 W2 C41 O41 141(13) .
C43 W2 C42 O42 -25(27) .
C41 W2 C42 O42 -141(27) .
C47 W2 C42 O42 73(27) .
C48 W2 C42 O42 66(27) .
C46 W2 C42 O42 106(27) .
C44 W2 C42 O42 117(27) .
C45 W2 C42 O42 132(27) .
Sn1 W2 C42 O42 -85(27) .
C41 W2 C43 O43 137(12) .
C42 W2 C43 O43 64(12) .
C47 W2 C43 O43 -31(12) .
C48 W2 C43 O43 -67(12) .
C46 W2 C43 O43 -11(12) .
C44 W2 C43 O43 -88(12) .
C45 W2 C43 O43 -53(12) .
Sn1 W2 C43 O43 -160(12) .
C43 W2 C44 C45 154.9(5) .
C41 W2 C44 C45 -68.2(4) .
C42 W2 C44 C45 25.0(7) .
C47 W2 C44 C45 78.68(15) .
C48 W2 C44 C45 116.43(14) .
C46 W2 C44 C45 36.98(9) .
Sn1 W2 C44 C45 -138.6(2) .
C43 W2 C44 C48 38.5(5) .
C41 W2 C44 C48 175.4(4) .
C42 W2 C44 C48 -91.5(7) .
C47 W2 C44 C48 -37.75(9) .
C46 W2 C44 C48 -79.45(15) .
C45 W2 C44 C48 -116.43(14) .
Sn1 W2 C44 C48 105.0(2) .
C48 C44 C45 C46 0.0 .
W2 C44 C45 C46 -63.1(3) .
C48 C44 C45 W2 63.1(3) .
C43 W2 C45 C44 -54.2(9) .
C41 W2 C45 C44 117.2(4) .
C42 W2 C45 C44 -164.6(4) .
C47 W2 C45 C44 -79.28(15) .
C48 W2 C45 C44 -37.34(10) .
C46 W2 C45 C44 -116.74(14) .
Sn1 W2 C45 C44 45.2(2) .
C43 W2 C45 C46 62.5(9) .
C41 W2 C45 C46 -126.0(4) .
C42 W2 C45 C46 -47.8(4) .
C47 W2 C45 C46 37.46(10) .
C48 W2 C45 C46 79.40(15) .
C44 W2 C45 C46 116.74(14) .
Sn1 W2 C45 C46 161.9(2) .
C44 C45 C46 C47 0.0 .
W2 C45 C46 C47 -63.2(3) .
C44 C45 C46 W2 63.2(3) .
C43 W2 C46 C47 -35.2(5) .
C41 W2 C46 C47 176.5(4) .
C42 W2 C46 C47 -107.7(4) .
C48 W2 C46 C47 37.76(9) .
C44 W2 C46 C47 79.36(15) .
C45 W2 C46 C47 116.29(14) .
Sn1 W2 C46 C47 86.9(4) .
C43 W2 C46 C45 -151.5(5) .
C41 W2 C46 C45 60.2(4) .
C42 W2 C46 C45 136.0(4) .
C47 W2 C46 C45 -116.29(14) .
C48 W2 C46 C45 -78.53(15) .
C44 W2 C46 C45 -36.93(9) .
Sn1 W2 C46 C45 -29.4(4) .
C45 C46 C47 C48 0.0 .
W2 C46 C47 C48 -64.5(3) .
C45 C46 C47 W2 64.5(3) .
C43 W2 C47 C46 153.2(4) .
C41 W2 C47 C46 -6.0(7) .
C42 W2 C47 C46 73.2(4) .
C48 W2 C47 C46 -115.72(13) .
C44 W2 C47 C46 -78.26(14) .
C45 W2 C47 C46 -37.07(9) .
Sn1 W2 C47 C46 -130.1(3) .
C43 W2 C47 C48 -91.1(4) .
C41 W2 C47 C48 109.8(7) .
C42 W2 C47 C48 -171.1(4) .
C46 W2 C47 C48 115.72(13) .
C44 W2 C47 C48 37.46(9) .
C45 W2 C47 C48 78.65(15) .
Sn1 W2 C47 C48 -14.3(3) .
C45 C44 C48 C47 0.0 .
W2 C44 C48 C47 64.2(3) .
C45 C44 C48 W2 -64.2(3) .
C46 C47 C48 C44 0.0 .
W2 C47 C48 C44 -65.1(3) .
C46 C47 C48 W2 65.1(3) .
C43 W2 C48 C44 -150.0(4) .
C41 W2 C48 C44 -7.1(6) .
C42 W2 C48 C44 127.7(5) .
C47 W2 C48 C44 115.80(13) .
C46 W2 C48 C44 78.24(14) .
C45 W2 C48 C44 36.99(9) .
Sn1 W2 C48 C44 -75.2(2) .
C43 W2 C48 C47 94.2(4) .
C41 W2 C48 C47 -122.9(6) .
C42 W2 C48 C47 11.9(5) .
C46 W2 C48 C47 -37.56(10) .
C44 W2 C48 C47 -115.80(13) .
C45 W2 C48 C47 -78.81(15) .
Sn1 W2 C48 C47 169.0(2) .
C53 W3 C51 O51 112(20) .
C52 W3 C51 O51 -162(20) .
C57 W3 C51 O51 -48(20) .
C56 W3 C51 O51 -14(20) .
C58 W3 C51 O51 -63(20) .
C55 W3 C51 O51 12(20) .
C54 W3 C51 O51 -7(21) .
C53 W3 C52 O52 -111(25) .
C51 W3 C52 O52 162(25) .
C57 W3 C52 O52 56(25) .
C56 W3 C52 O52 57(25) .
C58 W3 C52 O52 25(25) .
C55 W3 C52 O52 -9(25) .
C54 W3 C52 O52 -7(25) .
C52 W3 C53 O53 133(23) .
C51 W3 C53 O53 -136(23) .
C57 W3 C53 O53 -13(23) .
C56 W3 C53 O53 -38(23) .
C58 W3 C53 O53 39(23) .
C55 W3 C53 O53 -13(23) .
C54 W3 C53 O53 21(23) .
C53 W3 C54 C55 -86.1(4) .
C52 W3 C54 C55 -177.5(5) .
C51 W3 C54 C55 29.3(8) .
C57 W3 C54 C55 78.68(15) .
C56 W3 C54 C55 37.29(10) .
C58 W3 C54 C55 116.00(14) .
C53 W3 C54 C58 157.9(4) .
C52 W3 C54 C58 66.5(5) .
C51 W3 C54 C58 -86.7(9) .
C57 W3 C54 C58 -37.32(10) .
C56 W3 C54 C58 -78.72(16) .
C55 W3 C54 C58 -116.00(14) .
C58 C54 C55 C56 0.0 .
W3 C54 C55 C56 -64.3(3) .
C58 C54 C55 W3 64.3(3) .
C53 W3 C55 C54 101.3(4) .
C52 W3 C55 C54 4.2(8) .
C51 W3 C55 C54 -165.8(4) .
C57 W3 C55 C54 -78.48(16) .
C56 W3 C55 C54 -115.90(14) .
C58 W3 C55 C54 -37.16(10) .
C53 W3 C55 C56 -142.8(4) .
C52 W3 C55 C56 120.1(8) .
C51 W3 C55 C56 -50.0(4) .
C57 W3 C55 C56 37.42(10) .
C58 W3 C55 C56 78.73(16) .
C54 W3 C55 C56 115.90(14) .
C54 C55 C56 C57 0.0 .
W3 C55 C56 C57 -64.7(3) .
C54 C55 C56 W3 64.7(3) .
C53 W3 C56 C57 162.8(5) .
C52 W3 C56 C57 -1.8(7) .
C51 W3 C56 C57 -104.9(4) .
C58 W3 C56 C57 37.36(10) .
C55 W3 C56 C57 115.69(14) .
C54 W3 C56 C57 78.52(16) .
C53 W3 C56 C55 47.2(5) .
C52 W3 C56 C55 -117.4(7) .
C51 W3 C56 C55 139.4(4) .
C57 W3 C56 C55 -115.69(14) .
C58 W3 C56 C55 -78.33(16) .
C54 W3 C56 C55 -37.17(10) .
C55 C56 C57 C58 0.0 .
W3 C56 C57 C58 -65.0(3) .
C55 C56 C57 W3 65.0(3) .
C53 W3 C57 C56 -37.9(10) .
C52 W3 C57 C56 179.0(4) .
C51 W3 C57 C56 82.2(4) .
C58 W3 C57 C56 -115.66(14) .
C55 W3 C57 C56 -37.32(10) .
C54 W3 C57 C56 -78.47(15) .
C53 W3 C57 C58 77.8(10) .
C52 W3 C57 C58 -65.4(4) .
C51 W3 C57 C58 -162.1(4) .
C56 W3 C57 C58 115.66(14) .
C55 W3 C57 C58 78.33(16) .
C54 W3 C57 C58 37.19(10) .
C56 C57 C58 C54 0.0 .
W3 C57 C58 C54 -64.8(3) .
C56 C57 C58 W3 64.8(3) .
C55 C54 C58 C57 0.0 .
W3 C54 C58 C57 64.4(3) .
C55 C54 C58 W3 -64.4(3) .
C53 W3 C58 C57 -147.1(6) .
C52 W3 C58 C57 122.7(4) .
C51 W3 C58 C57 25.9(5) .
C56 W3 C58 C57 -37.42(10) .
C55 W3 C58 C57 -78.70(15) .
C54 W3 C58 C57 -115.85(14) .
C53 W3 C58 C54 -31.3(6) .
C52 W3 C58 C54 -121.4(4) .
C51 W3 C58 C54 141.8(5) .
C57 W3 C58 C54 115.85(14) .
C56 W3 C58 C54 78.43(16) .
C55 W3 C58 C54 37.15(10) .
C4L C2L C3L C4L 1(3) 2_766
C1L C2L C3L C4L -179.6(18) 2_766
C3L C2L C4L C3L -1(3) 2_766
C1L C2L C4L C3L 179.6(18) 2_766
